data_7702974
loop_
_publ_author_name
'Xin, Xiaoqing'
'Zhu, Congqing'

_publ_section_title
;
 Isolation of heterometallic cerium(iii) complexes with a multidentate
 nitrogen-phosphorus ligand.
;
_journal_issue 3
_journal_name_full 'Dalton transactions (Cambridge, England : 2003)'
_journal_page_first 603
_journal_page_last 607
_journal_paper_doi 10.1039/c9dt04555d
_journal_volume 49
_journal_year 2020
_chemical_formula_moiety '2(C38 H66 Br3 Ce Ir2 N4 P2)'
_chemical_formula_sum 'C76 H130 Br6 Ce2 Ir4 N8 P4'
_chemical_formula_weight 2808.25
_space_group_crystal_system triclinic
_space_group_IT_number 2
_space_group_name_Hall '-P 1'
_space_group_name_H-M_alt 'P -1'
_atom_sites_solution_hydrogens geom
_audit_creation_date 2019-08-27
_audit_creation_method
;
Olex2 1.2
(compiled 2018.05.29 svn.r3508 for OlexSys, GUI svn.r5506)
;
_audit_update_record
;
2019-11-27 deposited with the CCDC.	2019-12-16 downloaded from the CCDC.
;
_cell_angle_alpha 91.439(2)
_cell_angle_beta 104.9590(10)
_cell_angle_gamma 109.7390(10)
_cell_formula_units_Z 2
_cell_length_a 14.3632(5)
_cell_length_b 19.3199(7)
_cell_length_c 21.3343(7)
_cell_measurement_reflns_used 9734
_cell_measurement_temperature 193
_cell_measurement_theta_max 53.80
_cell_measurement_theta_min 3.03
_cell_volume 5342.3(3)
_computing_cell_refinement 'SAINT v8.37A (Bruker, 2015)'
_computing_data_reduction 'SAINT v8.37A (Bruker, 2015)'
_computing_molecular_graphics 'Olex2 (Dolomanov et al., 2009)'
_computing_publication_material 'Olex2 (Dolomanov et al., 2009)'
_computing_structure_refinement 'XL (Sheldrick, 2008)'
_diffrn_ambient_temperature 193
_diffrn_measured_fraction_theta_full 0.994
_diffrn_measured_fraction_theta_max 0.991
_diffrn_measurement_device_type 'Bruker APEX-II CCD'
_diffrn_measurement_method '\f and \w scans'
_diffrn_radiation_type GaK\a
_diffrn_radiation_wavelength 1.34139
_diffrn_reflns_av_R_equivalents 0.0469
_diffrn_reflns_av_unetI/netI 0.0403
_diffrn_reflns_Laue_measured_fraction_full 0.994
_diffrn_reflns_Laue_measured_fraction_max 0.991
_diffrn_reflns_limit_h_max 17
_diffrn_reflns_limit_h_min -17
_diffrn_reflns_limit_k_max 23
_diffrn_reflns_limit_k_min -23
_diffrn_reflns_limit_l_max 25
_diffrn_reflns_limit_l_min -25
_diffrn_reflns_number 74998
_diffrn_reflns_point_group_measured_fraction_full 0.994
_diffrn_reflns_point_group_measured_fraction_max 0.991
_diffrn_reflns_theta_full 53.594
_diffrn_reflns_theta_max 53.847
_diffrn_reflns_theta_min 1.879
_diffrn_standards_number 0
_exptl_absorpt_coefficient_mu 13.149
_exptl_absorpt_correction_T_max 0.7506
_exptl_absorpt_correction_T_min 0.3984
_exptl_absorpt_correction_type multi-scan
_exptl_absorpt_process_details
;
SADABS-2016/2 (Bruker,2016/2) was used for absorption correction.
wR2(int) was 0.1159 before and 0.0616 after correction.
The Ratio of minimum to maximum transmission is 0.5308.
The \l/2 correction factor is Not present.
;
_exptl_crystal_colour orange
_exptl_crystal_colour_primary orange
_exptl_crystal_density_diffrn 1.746
_exptl_crystal_description block
_exptl_crystal_F_000 2672
_exptl_crystal_size_max 0.2
_exptl_crystal_size_mid 0.1
_exptl_crystal_size_min 0.1
_refine_diff_density_max 1.651
_refine_diff_density_min -3.818
_refine_diff_density_rms 0.211
_refine_ls_extinction_method none
_refine_ls_goodness_of_fit_ref 1.082
_refine_ls_hydrogen_treatment constr
_refine_ls_matrix_type full
_refine_ls_number_parameters 917
_refine_ls_number_reflns 19372
_refine_ls_number_restraints 0
_refine_ls_restrained_S_all 1.082
_refine_ls_R_factor_all 0.0553
_refine_ls_R_factor_gt 0.0483
_refine_ls_shift/su_max 0.001
_refine_ls_shift/su_mean 0.000
_refine_ls_structure_factor_coef Fsqd
_refine_ls_weighting_details 'w=1/[\s^2^(Fo^2^)+(0.0895P)^2^+30.2897P] where P=(Fo^2^+2Fc^2^)/3'
_refine_ls_weighting_scheme calc
_refine_ls_wR_factor_gt 0.1496
_refine_ls_wR_factor_ref 0.1554
_reflns_Friedel_coverage 0.000
_reflns_number_gt 16487
_reflns_number_total 19372
_reflns_threshold_expression 'I > 2\s(I)'
_cod_data_source_file c9dt04555d2.cif
_cod_data_source_block 1_a_CCDC3
_cod_depositor_comments 'Adding full bibliography for 7702971--7702974.cif.'
_cod_database_code 7702974
_shelx_shelxl_version_number 2014/7
_shelx_space_group_comment
;
The symmetry employed for this shelxl refinement is uniquely defined
by the following loop, which should always be used as a source of
symmetry information in preference to the above space-group names.
They are only intended as comments.
;
_shelx_estimated_absorpt_t_max 0.353
_shelx_estimated_absorpt_t_min 0.178
_olex2_refinement_description
;
1. Fixed Uiso
 At 1.2 times of:
  All C(H) groups, All C(H,H) groups
 At 1.5 times of:
  All C(H,H,H) groups
2.a Ternary CH refined with riding coordinates:
 C69(H69), C32(H32), C36(H36), C31(H31), C49(H49), C70(H70), C17(H17),
 C55(H55), C73(H73), C35(H35), C14(H14), C28(H28), C24(H24), C20(H20), C27(H27),
  C68(H68), C74(H74), C58(H58), C23(H23), C52(H52), C61(H61), C64(H64),
 C65(H65), C11(H11)
2.b Secondary CH2 refined with riding coordinates:
 C41(H41A,H41B), C5(H5A,H5B), C43(H43A,H43B), C42(H42A,H42B), C1(H1A,H1B),
 C3(H3A,H3B), C40(H40A,H40B), C39(H39A,H39B), C76(H76A,H76B), C4(H4A,H4B),
 C2(H2A,H2B), C34(H34A,H34B), C38(H38A,H38B), C37(H37A,H37B), C33(H33A,H33B),
 C75(H75A,H75B), C25(H25A,H25B), C66(H66A,H66B), C63(H63A,H63B), C30(H30A,H30B),
  C29(H29A,H29B), C67(H67A,H67B), C72(H72A,H72B), C71(H71A,H71B), C62(H62A,
 H62B), C26(H26A,H26B)
2.c Aromatic/amide H refined with riding coordinates:
 C10(H10), C7(H7), C48(H48), C45(H45), C47(H47), C8(H8), C46(H46), C9(H9)
2.d Idealised Me refined as rotating group:
 C19(H19A,H19B,H19C), C18(H18A,H18B,H18C), C57(H57A,H57B,H57C), C53(H53A,H53B,
 H53C), C21(H21A,H21B,H21C), C60(H60A,H60B,H60C), C54(H54A,H54B,H54C), C50(H50A,
 H50B,H50C), C22(H22A,H22B,H22C), C56(H56A,H56B,H56C), C13(H13A,H13B,H13C),
 C15(H15A,H15B,H15C), C12(H12A,H12B,H12C), C59(H59A,H59B,H59C), C16(H16A,H16B,
 H16C), C51(H51A,H51B,H51C)
;
_olex2_submission_special_instructions 'No special instructions were received'

loop_
_space_group_symop_operation_xyz
'x, y, z'
'-x, -y, -z'

loop_
_atom_site_label
_atom_site_type_symbol
_atom_site_fract_x
_atom_site_fract_y
_atom_site_fract_z
_atom_site_U_iso_or_equiv
_atom_site_adp_type
_atom_site_occupancy
_atom_site_site_symmetry_order
_atom_site_calc_flag
_atom_site_refinement_flags_posn
Ir4 Ir 0.87452(3) 0.59859(2) 0.13014(2) 0.03143(10) Uani 1 1 d .
Ir2 Ir 0.32928(3) 0.07656(2) 0.15941(2) 0.02973(10) Uani 1 1 d .
Ir1 Ir 0.67974(3) -0.01682(2) 0.17580(2) 0.03145(10) Uani 1 1 d .
Ir3 Ir 1.16931(3) 0.45070(2) 0.21363(2) 0.03773(11) Uani 1 1 d .
Ce2 Ce 0.94373(3) 0.47587(3) 0.27002(2) 0.02803(12) Uani 1 1 d .
Ce1 Ce 0.47007(3) -0.03765(2) 0.27153(2) 0.02716(11) Uani 1 1 d .
Br3 Br 0.50605(10) 0.11365(6) 0.32614(5) 0.0540(3) Uani 1 1 d .
Br6 Br 1.15500(9) 0.56085(8) 0.35090(5) 0.0593(3) Uani 1 1 d .
Br5 Br 0.94753(11) 0.63376(7) 0.24933(6) 0.0650(3) Uani 1 1 d .
Br1 Br 0.70342(10) 0.02993(8) 0.28903(6) 0.0687(4) Uani 1 1 d .
Br2 Br 0.44028(11) 0.01066(8) 0.14151(7) 0.0675(3) Uani 1 1 d .
Br4 Br 1.02180(12) 0.48402(8) 0.15521(7) 0.0705(4) Uani 1 1 d .
P2 P 0.22012(15) -0.02824(12) 0.19084(10) 0.0290(4) Uani 1 1 d .
P4 P 0.73564(17) 0.49957(12) 0.14328(10) 0.0314(5) Uani 1 1 d .
P1 P 0.58732(17) -0.13812(12) 0.19008(10) 0.0320(5) Uani 1 1 d .
P3 P 1.06067(18) 0.34319(12) 0.24270(11) 0.0344(5) Uani 1 1 d .
N1 N 0.5145(6) -0.1423(4) 0.2399(3) 0.0330(16) Uani 1 1 d .
N6 N 0.7663(5) 0.4577(4) 0.2085(3) 0.0321(15) Uani 1 1 d .
N8 N 0.8072(5) 0.3748(4) 0.3117(3) 0.0323(15) Uani 1 1 d .
N2 N 0.2820(5) -0.0751(4) 0.2373(3) 0.0314(15) Uani 1 1 d .
N5 N 0.9681(6) 0.3571(4) 0.2673(4) 0.0352(16) Uani 1 1 d .
N3 N 0.5393(6) -0.0411(4) 0.3998(3) 0.0379(17) Uani 1 1 d .
N7 N 0.9146(6) 0.5103(4) 0.3845(3) 0.0381(17) Uani 1 1 d .
N4 N 0.3808(6) -0.1580(4) 0.3195(3) 0.0317(15) Uani 1 1 d .
C69 C 0.9504(8) 0.7147(5) 0.1220(5) 0.044(2) Uani 1 1 d .
H69 H 0.9695 0.7482 0.1634 0.053 Uiso 1 1 calc R
C41 C 0.6785(7) 0.4007(5) 0.2235(4) 0.0356(19) Uani 1 1 d .
H41A H 0.6583 0.3537 0.1950 0.043 Uiso 1 1 calc R
H41B H 0.6186 0.4170 0.2149 0.043 Uiso 1 1 calc R
C32 C 0.2738(7) 0.1534(5) 0.1945(5) 0.042(2) Uani 1 1 d .
H32 H 0.2386 0.1367 0.2291 0.050 Uiso 1 1 calc R
C36 C 0.3957(7) 0.1541(6) 0.0946(5) 0.045(2) Uani 1 1 d .
H36 H 0.4281 0.1343 0.0657 0.054 Uiso 1 1 calc R
C6 C 0.4784(7) -0.0891(6) 0.4288(4) 0.041(2) Uani 1 1 d .
C31 C 0.2124(7) 0.1211(5) 0.1295(5) 0.039(2) Uani 1 1 d .
H31 H 0.1421 0.0854 0.1273 0.047 Uiso 1 1 calc R
C49 C 1.1298(8) 0.2991(5) 0.3074(5) 0.045(2) Uani 1 1 d .
H49 H 1.1983 0.3077 0.2995 0.054 Uiso 1 1 calc R
C5 C 0.3752(7) -0.1377(6) 0.3860(4) 0.041(2) Uani 1 1 d .
H5A H 0.3496 -0.1833 0.4062 0.049 Uiso 1 1 calc R
H5B H 0.3258 -0.1116 0.3822 0.049 Uiso 1 1 calc R
C70 C 1.0203(7) 0.6807(5) 0.1203(5) 0.043(2) Uani 1 1 d .
H70 H 1.0810 0.6935 0.1600 0.051 Uiso 1 1 calc R
C17 C 0.1339(6) -0.0062(6) 0.2343(4) 0.039(2) Uani 1 1 d .
H17 H 0.1142 0.0343 0.2130 0.046 Uiso 1 1 calc R
C43 C 0.8451(8) 0.3791(5) 0.3837(4) 0.043(2) Uani 1 1 d .
H43A H 0.9064 0.3642 0.3952 0.052 Uiso 1 1 calc R
H43B H 0.7910 0.3442 0.4001 0.052 Uiso 1 1 calc R
C10 C 0.6329(8) 0.0048(6) 0.4374(5) 0.048(2) Uani 1 1 d .
H10 H 0.6768 0.0404 0.4179 0.058 Uiso 1 1 calc R
C55 C 0.6337(7) 0.5359(5) 0.1519(5) 0.043(2) Uani 1 1 d .
H55 H 0.5732 0.4922 0.1544 0.052 Uiso 1 1 calc R
C42 C 0.7095(7) 0.3884(5) 0.2947(4) 0.038(2) Uani 1 1 d .
H42A H 0.7170 0.4326 0.3228 0.046 Uiso 1 1 calc R
H42B H 0.6546 0.3455 0.3030 0.046 Uiso 1 1 calc R
C73 C 0.8618(9) 0.5622(5) 0.0334(5) 0.049(3) Uani 1 1 d .
H73 H 0.8255 0.5074 0.0214 0.059 Uiso 1 1 calc R
C35 C 0.4569(7) 0.1792(6) 0.1593(5) 0.049(3) Uani 1 1 d .
H35 H 0.5261 0.1743 0.1693 0.059 Uiso 1 1 calc R
C1 C 0.4684(8) -0.2146(5) 0.2606(5) 0.042(2) Uani 1 1 d .
H1A H 0.5170 -0.2417 0.2662 0.050 Uiso 1 1 calc R
H1B H 0.4046 -0.2442 0.2263 0.050 Uiso 1 1 calc R
C14 C 0.5042(7) -0.2019(5) 0.1124(4) 0.037(2) Uani 1 1 d .
H14 H 0.5410 -0.1880 0.0781 0.044 Uiso 1 1 calc R
C44 C 0.8732(7) 0.4561(5) 0.4161(4) 0.0350(19) Uani 1 1 d .
C28 C 0.8223(8) 0.0758(6) 0.1811(6) 0.051(3) Uani 1 1 d .
H28 H 0.8672 0.0973 0.2264 0.061 Uiso 1 1 calc R
C24 C 0.6265(8) -0.0292(5) 0.0732(4) 0.041(2) Uani 1 1 d .
H24 H 0.5593 -0.0709 0.0543 0.049 Uiso 1 1 calc R
C7 C 0.5097(8) -0.0926(6) 0.4969(4) 0.047(2) Uani 1 1 d .
H7 H 0.4647 -0.1270 0.5167 0.056 Uiso 1 1 calc R
C20 C 0.1288(7) -0.0925(5) 0.1173(4) 0.038(2) Uani 1 1 d .
H20 H 0.0778 -0.1325 0.1330 0.045 Uiso 1 1 calc R
C48 C 0.9449(8) 0.5793(5) 0.4123(4) 0.039(2) Uani 1 1 d .
H48 H 0.9771 0.6186 0.3902 0.047 Uiso 1 1 calc R
C3 C 0.2189(7) -0.1421(5) 0.2577(4) 0.039(2) Uani 1 1 d .
H3A H 0.1546 -0.1667 0.2220 0.046 Uiso 1 1 calc R
H3B H 0.1997 -0.1286 0.2963 0.046 Uiso 1 1 calc R
C27 C 0.7384(8) 0.1008(6) 0.1588(6) 0.052(3) Uani 1 1 d .
H27 H 0.7328 0.1371 0.1906 0.062 Uiso 1 1 calc R
C68 C 1.3069(8) 0.4525(6) 0.2787(6) 0.052(3) Uani 1 1 d .
H68 H 1.2969 0.4243 0.3166 0.062 Uiso 1 1 calc R
C74 C 0.7977(8) 0.5989(5) 0.0306(4) 0.044(2) Uani 1 1 d .
H74 H 0.7234 0.5661 0.0173 0.053 Uiso 1 1 calc R
C58 C 0.6660(7) 0.4267(5) 0.0704(4) 0.038(2) Uani 1 1 d .
H58 H 0.6679 0.4526 0.0305 0.045 Uiso 1 1 calc R
C40 C 0.7941(7) 0.3018(5) 0.2805(4) 0.038(2) Uani 1 1 d .
H40A H 0.7564 0.2962 0.2336 0.046 Uiso 1 1 calc R
H40B H 0.7517 0.2624 0.3009 0.046 Uiso 1 1 calc R
C39 C 0.8940(8) 0.2917(5) 0.2863(5) 0.043(2) Uani 1 1 d .
H39A H 0.8821 0.2466 0.2577 0.052 Uiso 1 1 calc R
H39B H 0.9241 0.2850 0.3319 0.052 Uiso 1 1 calc R
C23 C 0.7088(8) -0.0510(6) 0.0914(4) 0.043(2) Uani 1 1 d .
H23 H 0.6897 -0.1059 0.0835 0.051 Uiso 1 1 calc R
C52 C 0.9986(8) 0.2682(5) 0.1717(5) 0.041(2) Uani 1 1 d .
H52 H 0.9617 0.2218 0.1882 0.049 Uiso 1 1 calc R
C61 C 1.2857(8) 0.4066(6) 0.2196(6) 0.052(3) Uani 1 1 d .
H61 H 1.2631 0.3526 0.2244 0.063 Uiso 1 1 calc R
C45 C 0.8624(8) 0.4684(6) 0.4773(4) 0.043(2) Uani 1 1 d .
H45 H 0.8360 0.4279 0.4999 0.052 Uiso 1 1 calc R
C76 C 0.8859(11) 0.7377(6) 0.0625(6) 0.072(4) Uani 1 1 d .
H76A H 0.8445 0.7627 0.0779 0.086 Uiso 1 1 calc R
H76B H 0.9334 0.7742 0.0427 0.086 Uiso 1 1 calc R
C47 C 0.9321(9) 0.5966(6) 0.4709(5) 0.053(3) Uani 1 1 d .
H47 H 0.9516 0.6469 0.4882 0.063 Uiso 1 1 calc R
C4 C 0.2752(7) -0.1952(5) 0.2743(5) 0.041(2) Uani 1 1 d .
H4A H 0.2353 -0.2357 0.2950 0.049 Uiso 1 1 calc R
H4B H 0.2803 -0.2175 0.2336 0.049 Uiso 1 1 calc R
C64 C 1.2567(9) 0.5230(6) 0.1534(6) 0.055(3) Uani 1 1 d .
H64 H 1.2125 0.5328 0.1126 0.066 Uiso 1 1 calc R
C8 C 0.6030(9) -0.0472(6) 0.5335(5) 0.053(3) Uani 1 1 d .
H8 H 0.6244 -0.0490 0.5793 0.063 Uiso 1 1 calc R
C2 C 0.4436(8) -0.2056(5) 0.3237(5) 0.043(2) Uani 1 1 d .
H2A H 0.4053 -0.2549 0.3342 0.051 Uiso 1 1 calc R
H2B H 0.5085 -0.1833 0.3594 0.051 Uiso 1 1 calc R
C19 C 0.0313(8) -0.0705(6) 0.2314(6) 0.051(3) Uani 1 1 d .
H19A H -0.0102 -0.0866 0.1858 0.077 Uiso 1 1 calc GR
H19B H -0.0074 -0.0531 0.2559 0.077 Uiso 1 1 calc GR
H19C H 0.0469 -0.1122 0.2507 0.077 Uiso 1 1 calc GR
C18 C 0.1949(8) 0.0254(6) 0.3044(5) 0.050(3) Uani 1 1 d .
H18A H 0.2073 -0.0143 0.3290 0.076 Uiso 1 1 calc GR
H18B H 0.1558 0.0478 0.3244 0.076 Uiso 1 1 calc GR
H18C H 0.2611 0.0633 0.3052 0.076 Uiso 1 1 calc GR
C65 C 1.2661(9) 0.5662(6) 0.2110(6) 0.057(3) Uani 1 1 d .
H65 H 1.2287 0.6019 0.2042 0.068 Uiso 1 1 calc R
C57 C 0.5961(10) 0.5726(7) 0.0928(6) 0.067(3) Uani 1 1 d .
H57A H 0.6492 0.6207 0.0933 0.101 Uiso 1 1 calc GR
H57B H 0.5326 0.5800 0.0947 0.101 Uiso 1 1 calc GR
H57C H 0.5824 0.5408 0.0525 0.101 Uiso 1 1 calc GR
C53 C 1.0778(9) 0.2532(6) 0.1441(6) 0.058(3) Uani 1 1 d .
H53A H 1.1100 0.2957 0.1230 0.088 Uiso 1 1 calc GR
H53B H 1.0440 0.2088 0.1119 0.088 Uiso 1 1 calc GR
H53C H 1.1307 0.2453 0.1796 0.088 Uiso 1 1 calc GR
C46 C 0.8903(8) 0.5398(6) 0.5051(4) 0.049(3) Uani 1 1 d .
H46 H 0.8811 0.5499 0.5465 0.059 Uiso 1 1 calc R
C34 C 0.4517(9) 0.2414(6) 0.2028(7) 0.066(3) Uani 1 1 d .
H34A H 0.4992 0.2462 0.2469 0.079 Uiso 1 1 calc R
H34B H 0.4770 0.2886 0.1846 0.079 Uiso 1 1 calc R
C38 C 0.2170(8) 0.1588(7) 0.0693(6) 0.060(3) Uani 1 1 d .
H38A H 0.1718 0.1225 0.0307 0.072 Uiso 1 1 calc R
H38B H 0.1889 0.1989 0.0707 0.072 Uiso 1 1 calc R
C21 C 0.0668(7) -0.0557(6) 0.0682(5) 0.046(2) Uani 1 1 d .
H21A H 0.0350 -0.0297 0.0912 0.068 Uiso 1 1 calc GR
H21B H 0.0128 -0.0939 0.0345 0.068 Uiso 1 1 calc GR
H21C H 0.1131 -0.0203 0.0477 0.068 Uiso 1 1 calc GR
C60 C 0.7275(8) 0.3760(6) 0.0711(5) 0.049(2) Uani 1 1 d .
H60A H 0.7994 0.4059 0.0748 0.073 Uiso 1 1 calc GR
H60B H 0.6981 0.3417 0.0305 0.073 Uiso 1 1 calc GR
H60C H 0.7246 0.3477 0.1085 0.073 Uiso 1 1 calc GR
C37 C 0.3221(9) 0.1910(7) 0.0607(5) 0.056(3) Uani 1 1 d .
H37A H 0.3515 0.2443 0.0777 0.067 Uiso 1 1 calc R
H37B H 0.3163 0.1870 0.0133 0.067 Uiso 1 1 calc R
C54 C 0.9176(8) 0.2867(6) 0.1199(5) 0.049(2) Uani 1 1 d .
H54A H 0.8619 0.2877 0.1380 0.074 Uiso 1 1 calc GR
H54B H 0.8895 0.2490 0.0817 0.074 Uiso 1 1 calc GR
H54C H 0.9497 0.3354 0.1069 0.074 Uiso 1 1 calc GR
C9 C 0.6658(8) 0.0008(7) 0.5043(5) 0.052(3) Uani 1 1 d .
H9 H 0.7328 0.0320 0.5294 0.063 Uiso 1 1 calc R
C50 C 1.1526(9) 0.3415(6) 0.3735(5) 0.058(3) Uani 1 1 d .
H50A H 1.1764 0.3948 0.3702 0.088 Uiso 1 1 calc GR
H50B H 1.2063 0.3299 0.4053 0.088 Uiso 1 1 calc GR
H50C H 1.0898 0.3273 0.3877 0.088 Uiso 1 1 calc GR
C22 C 0.1837(7) -0.1303(6) 0.0832(5) 0.048(2) Uani 1 1 d .
H22A H 0.2363 -0.0926 0.0685 0.072 Uiso 1 1 calc GR
H22B H 0.1334 -0.1646 0.0455 0.072 Uiso 1 1 calc GR
H22C H 0.2167 -0.1577 0.1139 0.072 Uiso 1 1 calc GR
C56 C 0.6697(10) 0.5867(7) 0.2158(7) 0.071(3) Uani 1 1 d .
H56A H 0.7015 0.5636 0.2515 0.106 Uiso 1 1 calc GR
H56B H 0.6105 0.5949 0.2249 0.106 Uiso 1 1 calc GR
H56C H 0.7204 0.6342 0.2122 0.106 Uiso 1 1 calc GR
C33 C 0.3494(9) 0.2310(6) 0.2093(7) 0.066(3) Uani 1 1 d .
H33A H 0.3201 0.2619 0.1800 0.079 Uiso 1 1 calc R
H33B H 0.3573 0.2498 0.2547 0.079 Uiso 1 1 calc R
C13 C 0.7505(9) -0.1877(7) 0.1840(7) 0.064(3) Uani 1 1 d .
H13A H 0.7098 -0.2008 0.1380 0.096 Uiso 1 1 calc GR
H13B H 0.7818 -0.2248 0.1972 0.096 Uiso 1 1 calc GR
H13C H 0.8048 -0.1389 0.1896 0.096 Uiso 1 1 calc GR
C15 C 0.4036(7) -0.1879(5) 0.0899(5) 0.045(2) Uani 1 1 d .
H15A H 0.3621 -0.2061 0.1200 0.067 Uiso 1 1 calc GR
H15B H 0.3653 -0.2139 0.0458 0.067 Uiso 1 1 calc GR
H15C H 0.4183 -0.1346 0.0892 0.067 Uiso 1 1 calc GR
C12 C 0.7428(10) -0.1472(8) 0.2926(7) 0.083(5) Uani 1 1 d .
H12A H 0.7884 -0.0972 0.2897 0.125 Uiso 1 1 calc GR
H12B H 0.7843 -0.1755 0.3144 0.125 Uiso 1 1 calc GR
H12C H 0.6959 -0.1437 0.3177 0.125 Uiso 1 1 calc GR
C59 C 0.5529(7) 0.3808(6) 0.0633(5) 0.050(3) Uani 1 1 d .
H59A H 0.5484 0.3511 0.0998 0.075 Uiso 1 1 calc GR
H59B H 0.5235 0.3478 0.0220 0.075 Uiso 1 1 calc GR
H59C H 0.5143 0.4140 0.0637 0.075 Uiso 1 1 calc GR
C75 C 0.8155(11) 0.6757(6) 0.0113(6) 0.077(4) Uani 1 1 d .
H75A H 0.8435 0.6795 -0.0268 0.093 Uiso 1 1 calc R
H75B H 0.7479 0.6821 -0.0031 0.093 Uiso 1 1 calc R
C11 C 0.6816(8) -0.1853(6) 0.2255(5) 0.047(2) Uani 1 1 d .
H11 H 0.6409 -0.2375 0.2296 0.057 Uiso 1 1 calc R
C16 C 0.4825(9) -0.2835(6) 0.1170(6) 0.057(3) Uani 1 1 d .
H16A H 0.5457 -0.2940 0.1206 0.085 Uiso 1 1 calc GR
H16B H 0.4290 -0.3126 0.0778 0.085 Uiso 1 1 calc GR
H16C H 0.4589 -0.2968 0.1558 0.085 Uiso 1 1 calc GR
C25 C 0.6304(9) 0.0446(7) 0.0463(6) 0.064(3) Uani 1 1 d .
H25A H 0.6490 0.0447 0.0048 0.077 Uiso 1 1 calc R
H25B H 0.5603 0.0469 0.0361 0.077 Uiso 1 1 calc R
C66 C 1.3627(10) 0.5892(6) 0.2717(6) 0.068(3) Uani 1 1 d .
H66A H 1.4214 0.6249 0.2597 0.081 Uiso 1 1 calc R
H66B H 1.3490 0.6154 0.3068 0.081 Uiso 1 1 calc R
C51 C 1.0823(9) 0.2167(5) 0.3086(6) 0.056(3) Uani 1 1 d .
H51A H 1.0150 0.2052 0.3169 0.083 Uiso 1 1 calc GR
H51B H 1.1277 0.2011 0.3433 0.083 Uiso 1 1 calc GR
H51C H 1.0735 0.1904 0.2663 0.083 Uiso 1 1 calc GR
C63 C 1.3395(10) 0.4981(8) 0.1432(6) 0.069(3) Uani 1 1 d .
H63A H 1.4070 0.5374 0.1643 0.083 Uiso 1 1 calc R
H63B H 1.3320 0.4921 0.0958 0.083 Uiso 1 1 calc R
C30 C 0.8157(9) -0.0081(7) 0.0854(7) 0.069(4) Uani 1 1 d .
H30A H 0.8542 -0.0423 0.0877 0.083 Uiso 1 1 calc R
H30B H 0.8085 0.0095 0.0419 0.083 Uiso 1 1 calc R
C29 C 0.8764(10) 0.0560(9) 0.1358(9) 0.098(6) Uani 1 1 d .
H29A H 0.9026 0.0997 0.1135 0.118 Uiso 1 1 calc R
H29B H 0.9371 0.0463 0.1626 0.118 Uiso 1 1 calc R
C67 C 1.3934(10) 0.5288(7) 0.2978(7) 0.074(4) Uani 1 1 d .
H67A H 1.4180 0.5392 0.3461 0.089 Uiso 1 1 calc R
H67B H 1.4519 0.5272 0.2822 0.089 Uiso 1 1 calc R
C72 C 0.9678(11) 0.5914(7) 0.0192(6) 0.072(4) Uani 1 1 d .
H72A H 1.0000 0.5534 0.0278 0.086 Uiso 1 1 calc R
H72B H 0.9558 0.5969 -0.0279 0.086 Uiso 1 1 calc R
C71 C 1.0398(10) 0.6604(7) 0.0556(6) 0.068(3) Uani 1 1 d .
H71A H 1.0378 0.7004 0.0278 0.082 Uiso 1 1 calc R
H71B H 1.1100 0.6584 0.0656 0.082 Uiso 1 1 calc R
C62 C 1.3397(11) 0.4260(7) 0.1698(8) 0.080(4) Uani 1 1 d .
H62A H 1.3075 0.3854 0.1331 0.096 Uiso 1 1 calc R
H62B H 1.4121 0.4297 0.1886 0.096 Uiso 1 1 calc R
C26 C 0.6993(13) 0.1088(7) 0.0877(7) 0.087(5) Uani 1 1 d .
H26A H 0.6651 0.1458 0.0850 0.105 Uiso 1 1 calc R
H26B H 0.7596 0.1293 0.0706 0.105 Uiso 1 1 calc R

loop_
_atom_site_aniso_label
_atom_site_aniso_U_11
_atom_site_aniso_U_22
_atom_site_aniso_U_33
_atom_site_aniso_U_23
_atom_site_aniso_U_13
_atom_site_aniso_U_12
Ir4 0.0378(2) 0.0279(2) 0.02505(18) 0.00563(14) 0.00639(15) 0.00905(16)
Ir2 0.02426(18) 0.0302(2) 0.0358(2) 0.01034(15) 0.00965(14) 0.00965(15)
Ir1 0.02857(19) 0.0353(2) 0.03003(19) 0.00343(15) 0.00816(15) 0.01097(16)
Ir3 0.0395(2) 0.0286(2) 0.0492(2) 0.00968(17) 0.01894(18) 0.01216(17)
Ce2 0.0314(2) 0.0288(2) 0.0225(2) 0.00519(17) 0.00900(18) 0.00766(19)
Ce1 0.0299(2) 0.0272(2) 0.0225(2) 0.00602(17) 0.00565(17) 0.00902(19)
Br3 0.0719(8) 0.0418(6) 0.0475(6) 0.0019(5) 0.0092(5) 0.0252(5)
Br6 0.0443(6) 0.0781(8) 0.0419(6) 0.0026(5) 0.0067(5) 0.0094(6)
Br5 0.0839(9) 0.0585(7) 0.0421(6) 0.0070(5) 0.0083(6) 0.0193(7)
Br1 0.0620(8) 0.0831(9) 0.0497(7) -0.0049(6) 0.0141(6) 0.0141(7)
Br2 0.0685(8) 0.0810(9) 0.0621(7) 0.0177(7) 0.0200(6) 0.0363(7)
Br4 0.0793(9) 0.0791(9) 0.0650(8) 0.0172(7) 0.0290(7) 0.0360(8)
P2 0.0228(10) 0.0310(11) 0.0317(10) 0.0084(9) 0.0089(8) 0.0065(8)
P4 0.0322(11) 0.0329(11) 0.0260(10) 0.0065(8) 0.0051(8) 0.0096(9)
P1 0.0338(11) 0.0343(12) 0.0298(10) 0.0023(9) 0.0084(9) 0.0151(9)
P3 0.0389(12) 0.0257(11) 0.0411(12) 0.0073(9) 0.0158(10) 0.0111(9)
N1 0.046(4) 0.026(4) 0.027(3) 0.010(3) 0.013(3) 0.012(3)
N6 0.029(4) 0.038(4) 0.026(3) 0.013(3) 0.010(3) 0.005(3)
N8 0.036(4) 0.035(4) 0.022(3) 0.007(3) 0.005(3) 0.010(3)
N2 0.029(4) 0.030(4) 0.031(4) 0.008(3) 0.006(3) 0.007(3)
N5 0.043(4) 0.028(4) 0.041(4) 0.010(3) 0.022(3) 0.012(3)
N3 0.042(4) 0.044(4) 0.027(4) 0.004(3) 0.009(3) 0.016(4)
N7 0.043(4) 0.043(5) 0.026(4) 0.000(3) 0.008(3) 0.015(4)
N4 0.043(4) 0.032(4) 0.024(3) 0.009(3) 0.013(3) 0.014(3)
C69 0.052(6) 0.022(4) 0.045(5) 0.003(4) 0.007(4) 0.002(4)
C41 0.031(4) 0.043(5) 0.031(4) 0.008(4) 0.008(4) 0.009(4)
C32 0.040(5) 0.033(5) 0.060(6) 0.007(4) 0.020(5) 0.018(4)
C36 0.041(5) 0.051(6) 0.052(6) 0.025(5) 0.024(5) 0.019(5)
C6 0.040(5) 0.056(6) 0.032(5) 0.006(4) 0.008(4) 0.024(5)
C31 0.029(4) 0.039(5) 0.056(6) 0.021(4) 0.011(4) 0.021(4)
C49 0.055(6) 0.033(5) 0.050(6) 0.013(4) 0.010(5) 0.024(5)
C5 0.045(5) 0.054(6) 0.032(5) 0.014(4) 0.022(4) 0.020(5)
C70 0.035(5) 0.040(5) 0.045(5) 0.005(4) 0.012(4) 0.003(4)
C17 0.029(4) 0.054(6) 0.039(5) 0.012(4) 0.017(4) 0.016(4)
C43 0.051(6) 0.053(6) 0.022(4) 0.016(4) 0.012(4) 0.013(5)
C10 0.047(6) 0.055(6) 0.035(5) 0.003(4) 0.006(4) 0.013(5)
C55 0.039(5) 0.040(5) 0.053(6) 0.006(4) 0.009(4) 0.020(4)
C42 0.031(4) 0.049(6) 0.032(4) 0.011(4) 0.014(4) 0.009(4)
C73 0.072(7) 0.031(5) 0.033(5) 0.000(4) 0.024(5) -0.002(5)
C35 0.030(5) 0.046(6) 0.064(7) 0.029(5) 0.014(5) 0.003(4)
C1 0.054(6) 0.028(5) 0.046(5) 0.007(4) 0.019(5) 0.015(4)
C14 0.038(5) 0.031(5) 0.042(5) -0.002(4) 0.008(4) 0.016(4)
C44 0.033(4) 0.043(5) 0.028(4) 0.016(4) 0.009(4) 0.011(4)
C28 0.038(5) 0.037(5) 0.065(7) 0.002(5) 0.017(5) -0.004(4)
C24 0.045(5) 0.045(6) 0.031(4) 0.010(4) 0.014(4) 0.013(4)
C7 0.062(6) 0.070(7) 0.026(4) 0.023(5) 0.020(4) 0.039(6)
C20 0.033(5) 0.035(5) 0.032(4) 0.010(4) 0.002(4) 0.001(4)
C48 0.053(6) 0.041(5) 0.024(4) 0.003(4) 0.015(4) 0.014(4)
C3 0.030(4) 0.037(5) 0.038(5) 0.014(4) 0.004(4) 0.001(4)
C27 0.051(6) 0.034(5) 0.064(7) 0.004(5) 0.014(5) 0.008(5)
C68 0.040(5) 0.040(6) 0.068(7) 0.011(5) 0.011(5) 0.009(5)
C74 0.054(6) 0.036(5) 0.023(4) 0.008(4) -0.003(4) 0.003(5)
C58 0.039(5) 0.034(5) 0.026(4) 0.002(4) 0.001(4) 0.002(4)
C40 0.036(5) 0.038(5) 0.037(5) 0.003(4) 0.018(4) 0.002(4)
C39 0.055(6) 0.027(5) 0.050(5) 0.013(4) 0.026(5) 0.009(4)
C23 0.050(6) 0.044(6) 0.037(5) 0.002(4) 0.024(4) 0.012(5)
C52 0.049(6) 0.030(5) 0.043(5) 0.002(4) 0.024(4) 0.005(4)
C61 0.043(6) 0.032(5) 0.090(8) 0.011(5) 0.029(6) 0.016(4)
C45 0.049(6) 0.050(6) 0.026(4) 0.012(4) 0.013(4) 0.010(5)
C76 0.105(10) 0.037(6) 0.050(6) 0.012(5) -0.006(6) 0.017(6)
C47 0.066(7) 0.040(6) 0.044(6) -0.008(4) 0.007(5) 0.015(5)
C4 0.041(5) 0.033(5) 0.042(5) 0.012(4) 0.014(4) 0.002(4)
C64 0.054(6) 0.047(6) 0.060(7) 0.020(5) 0.026(5) 0.004(5)
C8 0.071(7) 0.066(7) 0.027(5) 0.007(5) 0.005(5) 0.038(6)
C2 0.058(6) 0.036(5) 0.042(5) 0.016(4) 0.024(5) 0.019(5)
C19 0.037(5) 0.057(7) 0.067(7) 0.019(5) 0.028(5) 0.016(5)
C18 0.044(6) 0.072(7) 0.041(5) -0.004(5) 0.017(4) 0.025(5)
C65 0.057(7) 0.038(6) 0.074(8) 0.015(5) 0.026(6) 0.008(5)
C57 0.060(7) 0.070(8) 0.075(8) 0.016(7) 0.011(6) 0.034(6)
C53 0.060(7) 0.040(6) 0.083(8) -0.003(5) 0.039(6) 0.013(5)
C46 0.062(7) 0.062(7) 0.025(4) 0.005(4) 0.016(4) 0.022(5)
C34 0.057(7) 0.037(6) 0.084(9) -0.006(6) 0.005(6) 0.004(5)
C38 0.049(6) 0.080(8) 0.060(7) 0.031(6) 0.013(5) 0.033(6)
C21 0.036(5) 0.049(6) 0.042(5) 0.010(4) 0.003(4) 0.008(4)
C60 0.058(6) 0.040(6) 0.038(5) -0.004(4) 0.007(5) 0.012(5)
C37 0.068(7) 0.074(8) 0.047(6) 0.033(6) 0.026(5) 0.044(6)
C54 0.052(6) 0.041(6) 0.049(6) 0.002(4) 0.011(5) 0.011(5)
C9 0.047(6) 0.071(7) 0.036(5) -0.004(5) 0.000(4) 0.026(5)
C50 0.065(7) 0.056(7) 0.055(6) 0.012(5) 0.006(5) 0.030(6)
C22 0.034(5) 0.053(6) 0.046(5) -0.007(5) 0.004(4) 0.008(5)
C56 0.068(8) 0.071(8) 0.087(9) 0.000(7) 0.032(7) 0.035(7)
C33 0.062(7) 0.036(6) 0.099(10) -0.011(6) 0.031(7) 0.011(5)
C13 0.055(7) 0.070(8) 0.089(9) 0.022(7) 0.026(6) 0.045(6)
C15 0.044(5) 0.038(5) 0.046(5) -0.001(4) 0.007(4) 0.013(4)
C12 0.070(8) 0.084(10) 0.086(9) 0.014(8) -0.024(7) 0.049(8)
C59 0.036(5) 0.058(7) 0.040(5) 0.006(5) -0.001(4) 0.006(5)
C75 0.100(10) 0.042(6) 0.054(7) 0.030(5) -0.012(7) 0.005(6)
C11 0.050(6) 0.042(6) 0.055(6) 0.013(5) 0.015(5) 0.022(5)
C16 0.058(7) 0.046(6) 0.063(7) -0.010(5) 0.009(5) 0.021(5)
C25 0.057(7) 0.075(8) 0.054(7) 0.030(6) 0.008(5) 0.019(6)
C66 0.072(8) 0.037(6) 0.076(8) -0.006(6) 0.020(7) -0.001(6)
C51 0.070(7) 0.036(6) 0.071(7) 0.021(5) 0.021(6) 0.029(5)
C63 0.062(7) 0.091(10) 0.059(7) -0.003(7) 0.032(6) 0.023(7)
C30 0.053(7) 0.074(8) 0.085(9) -0.001(7) 0.044(7) 0.012(6)
C29 0.051(8) 0.088(11) 0.147(15) -0.020(10) 0.063(9) -0.008(7)
C67 0.055(7) 0.053(7) 0.085(9) 0.009(6) 0.003(7) -0.006(6)
C72 0.106(11) 0.053(7) 0.052(7) 0.010(6) 0.042(7) 0.009(7)
C71 0.063(8) 0.074(8) 0.067(8) -0.001(6) 0.034(6) 0.012(7)
C62 0.070(9) 0.059(8) 0.123(12) 0.006(8) 0.046(9) 0.026(7)
C26 0.113(12) 0.051(8) 0.075(9) 0.025(7) 0.000(8) 0.020(8)

loop_
_atom_type_symbol
_atom_type_description
_atom_type_scat_dispersion_real
_atom_type_scat_dispersion_imag
_atom_type_scat_source
C C 0.0148 0.0070 'International Tables Vol C Tables 4.2.6.8 and 6.1.1.4'
H H 0.0000 0.0000 'International Tables Vol C Tables 4.2.6.8 and 6.1.1.4'
Br Br -0.9502 1.0410 'International Tables Vol C Tables 4.2.6.8 and 6.1.1.4'
Ce Ce -0.6175 8.1074 'International Tables Vol C Tables 4.2.6.8 and 6.1.1.4'
Ir Ir -5.4392 5.4712 'International Tables Vol C Tables 4.2.6.8 and 6.1.1.4'
N N 0.0253 0.0136 'International Tables Vol C Tables 4.2.6.8 and 6.1.1.4'
P P 0.2596 0.3354 'International Tables Vol C Tables 4.2.6.8 and 6.1.1.4'

loop_
_geom_angle_atom_site_label_1
_geom_angle_atom_site_label_2
_geom_angle_atom_site_label_3
_geom_angle
P4 Ir4 Br5 91.91(6)
C69 Ir4 Br5 86.0(3)
C69 Ir4 P4 152.3(3)
C69 Ir4 C70 36.6(4)
C70 Ir4 Br5 87.0(3)
C70 Ir4 P4 171.0(3)
C73 Ir4 Br5 159.6(3)
C73 Ir4 P4 97.0(3)
C73 Ir4 C69 94.2(4)
C73 Ir4 C70 81.3(4)
C73 Ir4 C74 36.7(4)
C74 Ir4 Br5 161.2(3)
C74 Ir4 P4 92.7(3)
C74 Ir4 C69 81.5(4)
C74 Ir4 C70 91.2(4)
P2 Ir2 Br2 91.91(6)
C32 Ir2 Br2 163.3(3)
C32 Ir2 P2 96.5(3)
C32 Ir2 C36 91.1(4)
C32 Ir2 C35 81.2(4)
C36 Ir2 Br2 86.0(3)
C36 Ir2 P2 159.1(3)
C31 Ir2 Br2 154.4(3)
C31 Ir2 P2 92.8(3)
C31 Ir2 C32 39.7(4)
C31 Ir2 C36 80.7(4)
C31 Ir2 C35 95.5(4)
C35 Ir2 Br2 86.6(3)
C35 Ir2 P2 163.6(3)
C35 Ir2 C36 37.1(4)
P1 Ir1 Br1 92.21(6)
C28 Ir1 Br1 86.2(3)
C28 Ir1 P1 153.2(3)
C28 Ir1 C27 37.7(4)
C24 Ir1 Br1 157.6(3)
C24 Ir1 P1 97.3(3)
C24 Ir1 C28 94.2(4)
C24 Ir1 C27 80.2(4)
C27 Ir1 Br1 86.6(3)
C27 Ir1 P1 169.0(3)
C23 Ir1 Br1 161.9(3)
C23 Ir1 P1 93.2(3)
C23 Ir1 C28 81.2(4)
C23 Ir1 C24 37.7(4)
C23 Ir1 C27 91.2(4)
P3 Ir3 Br4 91.88(7)
C68 Ir3 Br4 163.3(3)
C68 Ir3 P3 96.7(3)
C68 Ir3 C61 39.8(4)
C68 Ir3 C64 90.6(4)
C68 Ir3 C65 81.3(4)
C61 Ir3 Br4 154.2(3)
C61 Ir3 P3 92.7(3)
C61 Ir3 C64 80.1(4)
C61 Ir3 C65 95.9(4)
C64 Ir3 Br4 86.5(3)
C64 Ir3 P3 158.7(3)
C65 Ir3 Br4 86.4(3)
C65 Ir3 P3 163.7(3)
C65 Ir3 C64 37.4(4)
Br6 Ce2 Br5 80.71(4)
Br4 Ce2 Br6 88.91(4)
Br4 Ce2 Br5 84.81(4)
N6 Ce2 Br6 155.75(18)
N6 Ce2 Br5 75.96(17)
N6 Ce2 Br4 95.43(16)
N6 Ce2 N8 67.3(2)
N6 Ce2 N7 93.0(2)
N8 Ce2 Br6 124.00(14)
N8 Ce2 Br5 125.90(16)
N8 Ce2 Br4 135.38(16)
N8 Ce2 N7 62.0(2)
N5 Ce2 Br6 95.24(18)
N5 Ce2 Br5 165.30(17)
N5 Ce2 Br4 80.98(17)
N5 Ce2 N6 109.0(3)
N5 Ce2 N8 68.0(2)
N5 Ce2 N7 110.6(2)
N7 Ce2 Br6 77.36(17)
N7 Ce2 Br5 82.45(17)
N7 Ce2 Br4 162.57(17)
Br3 Ce1 Br1 81.59(4)
Br2 Ce1 Br3 88.60(4)
Br2 Ce1 Br1 87.42(4)
N1 Ce1 Br3 157.25(18)
N1 Ce1 Br1 76.01(17)
N1 Ce1 Br2 94.23(15)
N1 Ce1 N2 108.1(2)
N1 Ce1 N3 94.6(2)
N1 Ce1 N4 67.6(2)
N2 Ce1 Br3 94.66(17)
N2 Ce1 Br1 167.29(16)
N2 Ce1 Br2 80.33(16)
N2 Ce1 N3 110.7(2)
N2 Ce1 N4 67.9(2)
N3 Ce1 Br3 77.70(17)
N3 Ce1 Br1 80.53(17)
N3 Ce1 Br2 162.89(17)
N4 Ce1 Br3 124.32(15)
N4 Ce1 Br1 124.14(16)
N4 Ce1 Br2 134.63(15)
N4 Ce1 N3 62.5(2)
Ir4 Br5 Ce2 91.43(4)
Ir1 Br1 Ce1 91.22(4)
Ir2 Br2 Ce1 93.84(4)
Ir3 Br4 Ce2 92.28(4)
N2 P2 Ir2 113.6(3)
N2 P2 C17 108.0(4)
N2 P2 C20 107.7(4)
C17 P2 Ir2 113.0(3)
C20 P2 Ir2 110.1(3)
C20 P2 C17 103.8(4)
N6 P4 Ir4 113.6(3)
N6 P4 C55 108.3(4)
N6 P4 C58 108.2(4)
C55 P4 Ir4 108.2(3)
C55 P4 C58 102.7(4)
C58 P4 Ir4 115.1(3)
N1 P1 Ir1 113.5(3)
N1 P1 C14 108.1(4)
N1 P1 C11 107.9(4)
C14 P1 Ir1 115.5(3)
C14 P1 C11 102.2(4)
C11 P1 Ir1 108.9(3)
N5 P3 Ir3 112.8(3)
N5 P3 C49 108.0(4)
N5 P3 C52 107.7(4)
C49 P3 Ir3 114.1(3)
C52 P3 Ir3 110.6(3)
C52 P3 C49 102.9(4)
P1 N1 Ce1 123.2(3)
C1 N1 Ce1 119.6(5)
C1 N1 P1 117.0(6)
P4 N6 Ce2 123.7(3)
C41 N6 Ce2 120.4(5)
C41 N6 P4 115.6(5)
C43 N8 Ce2 109.2(5)
C42 N8 Ce2 109.4(5)
C42 N8 C43 109.1(7)
C42 N8 C40 111.2(7)
C40 N8 Ce2 107.7(5)
C40 N8 C43 110.2(7)
P2 N2 Ce1 123.3(3)
C3 N2 Ce1 120.0(5)
C3 N2 P2 116.7(6)
P3 N5 Ce2 123.5(4)
C39 N5 Ce2 119.6(5)
C39 N5 P3 116.9(6)
C6 N3 Ce1 118.6(6)
C6 N3 C10 118.0(8)
C10 N3 Ce1 123.3(6)
C44 N7 Ce2 118.5(6)
C44 N7 C48 118.3(8)
C48 N7 Ce2 123.1(6)
C5 N4 Ce1 109.6(5)
C4 N4 Ce1 107.4(5)
C4 N4 C5 110.4(7)
C2 N4 Ce1 108.1(5)
C2 N4 C5 109.8(7)
C2 N4 C4 111.4(7)
C70 C69 Ir4 73.7(5)
C70 C69 C76 125.5(10)
C76 C69 Ir4 109.8(7)
N6 C41 C42 109.5(7)
C31 C32 Ir2 69.8(5)
C31 C32 C33 122.3(10)
C33 C32 Ir2 113.8(7)
C35 C36 Ir2 71.0(5)
C35 C36 C37 121.1(10)
C37 C36 Ir2 111.3(6)
N3 C6 C5 116.5(8)
N3 C6 C7 121.4(9)
C7 C6 C5 122.1(9)
C32 C31 Ir2 70.5(5)
C32 C31 C38 125.2(9)
C38 C31 Ir2 112.9(7)
C50 C49 P3 108.8(7)
C51 C49 P3 118.3(7)
C51 C49 C50 111.1(9)
N4 C5 C6 111.3(7)
C69 C70 Ir4 69.7(5)
C69 C70 C71 121.7(10)
C71 C70 Ir4 110.3(7)
C19 C17 P2 116.3(7)
C18 C17 P2 109.1(6)
C18 C17 C19 110.9(8)
N8 C43 C44 111.2(7)
N3 C10 C9 121.3(10)
C57 C55 P4 112.7(8)
C56 C55 P4 110.7(7)
C56 C55 C57 112.3(10)
N8 C42 C41 111.3(7)
C74 C73 Ir4 72.6(6)
C74 C73 C72 126.1(10)
C72 C73 Ir4 111.0(7)
C36 C35 Ir2 71.9(5)
C36 C35 C34 124.5(10)
C34 C35 Ir2 108.5(7)
N1 C1 C2 110.6(7)
C15 C14 P1 108.8(6)
C16 C14 P1 115.2(7)
C16 C14 C15 110.1(8)
N7 C44 C43 115.9(8)
N7 C44 C45 122.6(9)
C45 C44 C43 121.3(8)
C27 C28 Ir1 72.1(6)
C27 C28 C29 122.3(12)
C29 C28 Ir1 110.0(8)
C23 C24 Ir1 70.6(5)
C23 C24 C25 124.1(9)
C25 C24 Ir1 112.5(7)
C8 C7 C6 119.9(10)
C21 C20 P2 113.6(7)
C22 C20 P2 111.5(6)
C22 C20 C21 110.5(8)
N7 C48 C47 123.0(9)
N2 C3 C4 111.5(7)
C28 C27 Ir1 70.2(6)
C28 C27 C26 121.1(12)
C26 C27 Ir1 110.7(8)
C61 C68 Ir3 70.3(6)
C61 C68 C67 122.7(11)
C67 C68 Ir3 115.3(8)
C73 C74 Ir4 70.8(5)
C73 C74 C75 125.4(11)
C75 C74 Ir4 113.1(7)
C60 C58 P4 107.9(6)
C60 C58 C59 110.2(8)
C59 C58 P4 117.0(7)
N8 C40 C39 112.7(7)
C40 C39 N5 111.1(7)
C24 C23 Ir1 71.7(5)
C24 C23 C30 125.0(10)
C30 C23 Ir1 114.4(7)
C53 C52 P3 111.6(7)
C53 C52 C54 112.5(9)
C54 C52 P3 110.3(7)
C68 C61 Ir3 69.9(6)
C68 C61 C62 125.3(10)
C62 C61 Ir3 114.5(9)
C46 C45 C44 119.2(9)
C75 C76 C69 114.6(9)
C48 C47 C46 119.0(10)
N4 C4 C3 112.0(7)
C65 C64 Ir3 70.9(6)
C65 C64 C63 123.8(11)
C63 C64 Ir3 111.3(8)
C7 C8 C9 119.0(9)
N4 C2 C1 111.1(7)
C64 C65 Ir3 71.7(6)
C64 C65 C66 123.3(11)
C66 C65 Ir3 108.3(7)
C45 C46 C47 117.7(9)
C33 C34 C35 114.9(9)
C37 C38 C31 114.7(8)
C38 C37 C36 114.0(9)
C8 C9 C10 120.3(10)
C34 C33 C32 116.2(9)
C76 C75 C74 116.1(9)
C13 C11 P1 113.6(7)
C12 C11 P1 108.3(7)
C12 C11 C13 111.3(11)
C26 C25 C24 115.7(10)
C67 C66 C65 115.6(10)
C64 C63 C62 114.5(10)
C29 C30 C23 114.4(9)
C30 C29 C28 117.0(10)
C66 C67 C68 114.0(10)
C71 C72 C73 116.3(10)
C72 C71 C70 114.9(10)
C61 C62 C63 114.4(10)
C25 C26 C27 117.2(10)

loop_
_geom_bond_atom_site_label_1
_geom_bond_atom_site_label_2
_geom_bond_distance
Ir4 Br5 2.4663(12)
Ir4 P4 2.336(2)
Ir4 C69 2.172(9)
Ir4 C70 2.224(9)
Ir4 C73 2.105(9)
Ir4 C74 2.127(8)
Ir2 Br2 2.4432(14)
Ir2 P2 2.340(2)
Ir2 C32 2.109(9)
Ir2 C36 2.211(9)
Ir2 C31 2.101(8)
Ir2 C35 2.200(9)
Ir1 Br1 2.4547(13)
Ir1 P1 2.343(2)
Ir1 C28 2.192(9)
Ir1 C24 2.102(9)
Ir1 C27 2.216(10)
Ir1 C23 2.089(9)
Ir3 Br4 2.4607(15)
Ir3 P3 2.347(2)
Ir3 C68 2.090(10)
Ir3 C61 2.096(10)
Ir3 C64 2.217(10)
Ir3 C65 2.207(10)
Ce2 Br6 2.9445(12)
Ce2 Br5 3.0774(14)
Ce2 Br4 2.9326(14)
Ce2 N6 2.447(7)
Ce2 N8 2.617(7)
Ce2 N5 2.436(7)
Ce2 N7 2.686(7)
Ce1 Br3 2.9440(12)
Ce1 Br1 3.0742(14)
Ce1 Br2 2.9215(14)
Ce1 N1 2.445(7)
Ce1 N2 2.447(7)
Ce1 N3 2.671(7)
Ce1 N4 2.624(7)
P2 N2 1.652(7)
P2 C17 1.872(9)
P2 C20 1.861(9)
P4 N6 1.663(7)
P4 C55 1.870(10)
P4 C58 1.881(9)
P1 N1 1.659(7)
P1 C14 1.890(9)
P1 C11 1.890(10)
P3 N5 1.646(7)
P3 C49 1.880(9)
P3 C52 1.874(9)
N1 C1 1.462(11)
N6 C41 1.480(11)
N8 C43 1.481(10)
N8 C42 1.469(11)
N8 C40 1.477(11)
N2 C3 1.457(10)
N5 C39 1.494(11)
N3 C6 1.329(12)
N3 C10 1.356(12)
N7 C44 1.313(11)
N7 C48 1.324(12)
N4 C5 1.491(10)
N4 C4 1.490(11)
N4 C2 1.479(12)
C69 C70 1.380(14)
C69 C76 1.537(14)
C41 C42 1.517(11)
C32 C31 1.429(14)
C32 C33 1.492(14)
C36 C35 1.403(14)
C36 C37 1.512(13)
C6 C5 1.494(13)
C6 C7 1.417(12)
C31 C38 1.497(14)
C49 C50 1.514(15)
C49 C51 1.509(13)
C70 C71 1.544(15)
C17 C19 1.559(13)
C17 C18 1.514(13)
C43 C44 1.500(14)
C10 C9 1.396(13)
C55 C57 1.530(15)
C55 C56 1.521(16)
C73 C74 1.331(15)
C73 C72 1.548(17)
C35 C34 1.532(16)
C1 C2 1.501(13)
C14 C15 1.518(13)
C14 C16 1.511(14)
C44 C45 1.378(12)
C28 C27 1.423(15)
C28 C29 1.501(16)
C24 C23 1.353(14)
C24 C25 1.539(14)
C7 C8 1.345(15)
C20 C21 1.543(12)
C20 C22 1.530(14)
C48 C47 1.360(13)
C3 C4 1.504(13)
C27 C26 1.506(17)
C68 C61 1.425(16)
C68 C67 1.535(14)
C74 C75 1.504(13)
C58 C60 1.522(14)
C58 C59 1.531(13)
C40 C39 1.487(13)
C23 C30 1.519(14)
C52 C53 1.511(13)
C52 C54 1.529(14)
C61 C62 1.455(17)
C45 C46 1.370(14)
C76 C75 1.483(16)
C47 C46 1.386(15)
C64 C65 1.419(16)
C64 C63 1.486(17)
C8 C9 1.347(16)
C65 C66 1.557(17)
C34 C33 1.458(17)
C38 C37 1.489(15)
C13 C11 1.499(15)
C12 C11 1.490(16)
C25 C26 1.400(17)
C66 C67 1.457(18)
C63 C62 1.519(19)
C30 C29 1.473(18)
C72 C71 1.432(16)

loop_
_smtbx_masks_void_nr
_smtbx_masks_void_average_x
_smtbx_masks_void_average_y
_smtbx_masks_void_average_z
_smtbx_masks_void_volume
_smtbx_masks_void_count_electrons
1 -0.259 -0.948 0.500 1281.2 288.5
